data_4340866
loop_
_publ_author_name
'Schallenberg, David'
'Neubauer, Antje'
'Erdmann, Elisa'
'T\"anzler, Marco'
'Villinger, Alexander'
'Lochbrunner, Stefan'
'Seidel, Wolfram W.'

_publ_section_title
;
 Dinuclear Ru/Ni, Ir/Ni, and Ir/Pt Complexes with Bridging
 Phenanthroline-5,6-dithiolate: Synthesis, Structure, and Electrochemical
 and Photophysical Behavior.
;
_journal_issue 17
_journal_name_full 'Inorganic chemistry'
_journal_page_first 8859
_journal_page_last 8873
_journal_paper_doi 10.1021/ic4031206
_journal_volume 53
_journal_year 2014
_chemical_formula_moiety
;
C61 H50 N2 Ni P3 Ru S2 +, F6 P -, 1.5(C6 H5 F)
;
_chemical_formula_sum 'C70 H57.5 F7.5 N2 Ni P4 Ru S2'
_chemical_formula_weight 1416.96
_chemical_name_systematic
;
 ?
;
_space_group_IT_number 2
_symmetry_cell_setting triclinic
_symmetry_Int_Tables_number 2
_symmetry_space_group_name_Hall '-P 1'
_symmetry_space_group_name_H-M 'P -1'
_atom_sites_solution_hydrogens geom
_atom_sites_solution_primary direct
_atom_sites_solution_secondary difmap
_audit_creation_method SHELXL-97
_cell_angle_alpha 115.0290(10)
_cell_angle_beta 90.898(2)
_cell_angle_gamma 99.323(2)
_cell_formula_units_Z 2
_cell_length_a 14.0988(4)
_cell_length_b 14.6087(4)
_cell_length_c 16.5442(5)
_cell_measurement_reflns_used 9954
_cell_measurement_temperature 173(2)
_cell_measurement_theta_max 55.711
_cell_measurement_theta_min 4.963
_cell_volume 3033.21(15)
_computing_cell_refinement 'Bruker Apex V7.51A'
_computing_data_collection 'Bruker Apex V7.51A'
_computing_data_reduction 'Bruker SAINT'
_computing_molecular_graphics 'ORTEP-3v2.01 (Farrugia, 1997)'
_computing_publication_material SHELXL-97
_computing_structure_refinement 'SHELXL-97 (Sheldrick, 1997)'
_computing_structure_solution 'SHELXS-97 (Sheldrick, 1997)'
_diffrn_ambient_temperature 173(2)
_diffrn_measured_fraction_theta_full 0.977
_diffrn_measured_fraction_theta_max 0.977
_diffrn_measurement_device_type 'Bruker-Nonius Apex X8-CCD-diffractometer'
_diffrn_measurement_method 'phi and omega scans'
_diffrn_radiation_monochromator graphite
_diffrn_radiation_source 'sealed tube'
_diffrn_radiation_type MoK\a
_diffrn_radiation_wavelength 0.71073
_diffrn_reflns_av_R_equivalents 0.0504
_diffrn_reflns_av_sigmaI/netI 0.0738
_diffrn_reflns_limit_h_max 21
_diffrn_reflns_limit_h_min -21
_diffrn_reflns_limit_k_max 22
_diffrn_reflns_limit_k_min -22
_diffrn_reflns_limit_l_max 19
_diffrn_reflns_limit_l_min -25
_diffrn_reflns_number 96341
_diffrn_reflns_theta_full 32.50
_diffrn_reflns_theta_max 32.50
_diffrn_reflns_theta_min 2.49
_exptl_absorpt_coefficient_mu 0.803
_exptl_absorpt_correction_T_max 0.9609
_exptl_absorpt_correction_T_min 0.7139
_exptl_absorpt_correction_type multi-scan
_exptl_absorpt_process_details '(SADABS; Sheldrick, 2004)'
_exptl_crystal_colour red
_exptl_crystal_density_diffrn 1.551
_exptl_crystal_density_method 'not measured'
_exptl_crystal_description block
_exptl_crystal_F_000 1446
_exptl_crystal_size_max 0.45
_exptl_crystal_size_mid 0.13
_exptl_crystal_size_min 0.05
_platon_squeeze_details
;
The unit cell contains three fluorobenzene molecules which have been treated 
as a diffuse contribution to the overall scattering without specific atom 
positions by SQUEEZE/PLATON.
;
_refine_diff_density_max 0.781
_refine_diff_density_min -0.900
_refine_diff_density_rms 0.091
_refine_ls_extinction_method none
_refine_ls_goodness_of_fit_ref 0.965
_refine_ls_hydrogen_treatment constr
_refine_ls_matrix_type full
_refine_ls_number_parameters 764
_refine_ls_number_reflns 21423
_refine_ls_number_restraints 199
_refine_ls_restrained_S_all 0.983
_refine_ls_R_factor_all 0.0965
_refine_ls_R_factor_gt 0.0483
_refine_ls_shift/su_max 0.002
_refine_ls_shift/su_mean 0.000
_refine_ls_structure_factor_coef Fsqd
_refine_ls_weighting_details 'calc w=1/[\s^2^(Fo^2^)+(0.0597P)^2^+0.0000P] where P=(Fo^2^+2Fc^2^)/3'
_refine_ls_weighting_scheme calc
_refine_ls_wR_factor_gt 0.1054
_refine_ls_wR_factor_ref 0.1192
_reflns_number_gt 12850
_reflns_number_total 21423
_reflns_threshold_expression >2\s(I)
_cod_data_source_file ic4031206_si_004.cif
_cod_data_source_block is_schal237cp
_cod_depositor_comments 'Adding full bibliography for 4340865--4340867.cif.'
_cod_original_formula_sum 'C70 H57.50 F7.50 N2 Ni P4 Ru S2'
_cod_database_code 4340866

loop_
_symmetry_equiv_pos_as_xyz
'x, y, z'
'-x, -y, -z'

loop_
_atom_site_label
_atom_site_type_symbol
_atom_site_fract_x
_atom_site_fract_y
_atom_site_fract_z
_atom_site_U_iso_or_equiv
_atom_site_adp_type
_atom_site_occupancy
_atom_site_symmetry_multiplicity
_atom_site_calc_flag
_atom_site_refinement_flags
_atom_site_disorder_assembly
_atom_site_disorder_group
Ni1 Ni 0.68616(2) 0.48858(2) 0.841881(18) 0.02419(7) Uani 1 1 d . A .
Ru1 Ru 0.730381(14) 1.033301(14) 1.302900(11) 0.02738(6) Uani 1 1 d . . .
S1 S 0.58847(4) 0.59215(5) 0.90273(4) 0.03248(14) Uani 1 1 d . . .
S2 S 0.80676(4) 0.59355(4) 0.93371(4) 0.02698(12) Uani 1 1 d . . .
P1 P 0.77326(4) 1.12386(4) 1.22007(4) 0.02598(13) Uani 1 1 d . . .
P2 P 0.58668(4) 0.38692(4) 0.72574(4) 0.02472(12) Uani 1 1 d . A .
P3 P 0.77139(4) 0.36962(4) 0.80147(4) 0.02604(13) Uani 1 1 d . . .
N1 N 0.63219(14) 0.92680(13) 1.19791(12) 0.0260(4) Uani 1 1 d . . .
N2 N 0.81497(14) 0.92681(13) 1.22705(12) 0.0273(4) Uani 1 1 d . . .
C1 C 0.53794(18) 0.92732(19) 1.18724(17) 0.0359(6) Uani 1 1 d . . .
H1 H 0.5110 0.9797 1.2321 0.043 Uiso 1 1 calc R . .
C2 C 0.47830(18) 0.8541(2) 1.11299(19) 0.0420(7) Uani 1 1 d . . .
H2 H 0.4117 0.8569 1.1078 0.050 Uiso 1 1 calc R . .
C3 C 0.51531(18) 0.77735(19) 1.04664(18) 0.0384(6) Uani 1 1 d . . .
H3 H 0.4751 0.7281 0.9949 0.046 Uiso 1 1 calc R . .
C4 C 0.61313(16) 0.77312(16) 1.05665(15) 0.0262(5) Uani 1 1 d . . .
C5 C 0.66835(16) 0.84896(16) 1.13364(14) 0.0237(4) Uani 1 1 d . . .
C6 C 0.76838(16) 0.84949(16) 1.14890(14) 0.0244(4) Uani 1 1 d . . .
C7 C 0.81314(16) 0.77392(16) 1.08700(14) 0.0253(5) Uani 1 1 d . . .
C8 C 0.91190(18) 0.78034(19) 1.10648(18) 0.0390(6) Uani 1 1 d . . .
H8 H 0.9463 0.7321 1.0659 0.047 Uiso 1 1 calc R . .
C9 C 0.9579(2) 0.8575(2) 1.18514(19) 0.0511(8) Uani 1 1 d . . .
H9 H 1.0244 0.8620 1.1998 0.061 Uiso 1 1 calc R . .
C10 C 0.9077(2) 0.92932(19) 1.24376(17) 0.0423(7) Uani 1 1 d . . .
H10 H 0.9414 0.9821 1.2977 0.051 Uiso 1 1 calc R . .
C11 C 0.75518(16) 0.69396(16) 1.00846(14) 0.0237(4) Uani 1 1 d . . .
C12 C 0.65911(16) 0.69320(16) 0.99397(14) 0.0244(4) Uani 1 1 d . . .
C13 C 0.61724(18) 0.25767(17) 0.68096(17) 0.0336(5) Uani 1 1 d . . .
H13A H 0.5891 0.2205 0.7156 0.040 Uiso 1 1 calc R A .
H13B H 0.5907 0.2178 0.6176 0.040 Uiso 1 1 calc R . .
C14 C 0.72727(19) 0.26947(18) 0.68826(17) 0.0376(6) Uani 1 1 d . A .
H14A H 0.7546 0.2901 0.6424 0.045 Uiso 1 1 calc R . .
H14B H 0.7462 0.2037 0.6793 0.045 Uiso 1 1 calc R . .
C15 C 0.90063(17) 0.40753(17) 0.80137(16) 0.0289(5) Uani 1 1 d . A .
C16 C 0.96574(18) 0.4139(2) 0.86839(18) 0.0378(6) Uani 1 1 d . . .
H16 H 0.9439 0.3914 0.9121 0.045 Uiso 1 1 calc R A .
C17 C 1.06261(19) 0.4532(2) 0.8710(2) 0.0464(7) Uani 1 1 d . A .
H17 H 1.1070 0.4578 0.9170 0.056 Uiso 1 1 calc R . .
C18 C 1.0948(2) 0.4851(2) 0.8091(2) 0.0471(7) Uani 1 1 d . . .
H18 H 1.1615 0.5111 0.8114 0.056 Uiso 1 1 calc R A .
C19 C 1.0311(2) 0.4800(2) 0.7427(2) 0.0532(8) Uani 1 1 d . A .
H19 H 1.0539 0.5025 0.6991 0.064 Uiso 1 1 calc R . .
C20 C 0.9332(2) 0.4419(2) 0.73951(18) 0.0432(6) Uani 1 1 d . . .
H20 H 0.8890 0.4398 0.6945 0.052 Uiso 1 1 calc R A .
C21A C 0.7578(3) 0.3147(3) 0.8832(3) 0.0282(9) Uani 0.677(5) 1 d P A 1
C22A C 0.7873(3) 0.2232(4) 0.8664(4) 0.0410(11) Uani 0.677(5) 1 d P A 1
H22A H 0.8100 0.1856 0.8102 0.049 Uiso 0.677(5) 1 calc PR A 1
C23A C 0.7841(4) 0.1849(4) 0.9311(4) 0.0529(14) Uani 0.677(5) 1 d P A 1
H23A H 0.8055 0.1225 0.9199 0.064 Uiso 0.677(5) 1 calc PR A 1
C24A C 0.7486(4) 0.2408(4) 1.0130(3) 0.0555(15) Uani 0.677(5) 1 d P A 1
H24A H 0.7465 0.2163 1.0579 0.067 Uiso 0.677(5) 1 calc PR A 1
C25A C 0.7169(3) 0.3302(4) 1.0292(3) 0.0469(12) Uani 0.677(5) 1 d P A 1
H25A H 0.6917 0.3664 1.0844 0.056 Uiso 0.677(5) 1 calc PR A 1
C26A C 0.7215(3) 0.3675(4) 0.9660(3) 0.0347(10) Uani 0.677(5) 1 d P A 1
H26A H 0.6999 0.4300 0.9780 0.042 Uiso 0.677(5) 1 calc PR A 1
C21B C 0.7673(7) 0.2912(6) 0.8588(5) 0.0282(9) Uani 0.323(5) 1 d PG A 2
C22B C 0.7904(7) 0.1936(6) 0.8237(5) 0.0410(11) Uani 0.323(5) 1 d PG A 2
H22B H 0.8035 0.1618 0.7628 0.049 Uiso 0.323(5) 1 calc PR A 2
C23B C 0.7942(6) 0.1425(5) 0.8777(6) 0.0529(14) Uani 0.323(5) 1 d PG A 2
H23B H 0.8100 0.0758 0.8537 0.064 Uiso 0.323(5) 1 calc PR A 2
C24B C 0.7750(6) 0.1890(7) 0.9667(5) 0.0555(15) Uani 0.323(5) 1 d PG A 2
H24B H 0.7776 0.1541 1.0036 0.067 Uiso 0.323(5) 1 calc PR A 2
C25B C 0.7519(6) 0.2866(7) 1.0018(4) 0.0469(12) Uani 0.323(5) 1 d PG A 2
H25B H 0.7388 0.3185 1.0627 0.056 Uiso 0.323(5) 1 calc PR A 2
C26B C 0.7481(6) 0.3377(5) 0.9479(5) 0.0347(10) Uani 0.323(5) 1 d PG A 2
H26B H 0.7323 0.4044 0.9719 0.042 Uiso 0.323(5) 1 calc PR A 2
C27 C 0.45634(17) 0.36158(17) 0.72819(15) 0.0289(5) Uani 1 1 d . . .
C28 C 0.39539(19) 0.3159(2) 0.64861(18) 0.0428(7) Uani 1 1 d . A .
H28 H 0.4217 0.3016 0.5930 0.051 Uiso 1 1 calc R . .
C29 C 0.2966(2) 0.2914(2) 0.6508(2) 0.0535(8) Uani 1 1 d . . .
H29 H 0.2553 0.2596 0.5966 0.064 Uiso 1 1 calc R A .
C30 C 0.2585(2) 0.3132(2) 0.7313(2) 0.0492(7) Uani 1 1 d . A .
H30 H 0.1908 0.2956 0.7325 0.059 Uiso 1 1 calc R . .
C31 C 0.3172(2) 0.3602(2) 0.8099(2) 0.0461(7) Uani 1 1 d . . .
H31 H 0.2900 0.3772 0.8655 0.055 Uiso 1 1 calc R A .
C32 C 0.41614(19) 0.38283(19) 0.80860(17) 0.0366(6) Uani 1 1 d . A .
H32 H 0.4568 0.4132 0.8632 0.044 Uiso 1 1 calc R . .
C33 C 0.60772(17) 0.43256(18) 0.63972(15) 0.0287(5) Uani 1 1 d . . .
C34 C 0.5968(2) 0.3664(2) 0.54926(17) 0.0466(7) Uani 1 1 d . A .
H34 H 0.5802 0.2943 0.5304 0.056 Uiso 1 1 calc R . .
C35 C 0.6098(3) 0.4052(3) 0.48632(19) 0.0619(9) Uani 1 1 d . . .
H35 H 0.6018 0.3593 0.4244 0.074 Uiso 1 1 calc R A .
C36 C 0.6343(3) 0.5091(3) 0.5122(2) 0.0576(8) Uani 1 1 d . A .
H36 H 0.6434 0.5348 0.4683 0.069 Uiso 1 1 calc R . .
C37 C 0.6455(2) 0.5761(2) 0.6016(2) 0.0489(7) Uani 1 1 d . . .
H37 H 0.6617 0.6481 0.6197 0.059 Uiso 1 1 calc R A .
C38 C 0.63320(19) 0.53796(19) 0.66578(17) 0.0374(6) Uani 1 1 d . A .
H38 H 0.6422 0.5841 0.7276 0.045 Uiso 1 1 calc R . .
C39 C 0.75417(19) 1.04471(17) 1.09838(15) 0.0322(5) Uani 1 1 d . . .
C40 C 0.8270(2) 0.9937(2) 1.05532(17) 0.0450(7) Uani 1 1 d . . .
H40 H 0.8874 1.0059 1.0879 0.054 Uiso 1 1 calc R . .
C41 C 0.8120(3) 0.9249(2) 0.9647(2) 0.0629(10) Uani 1 1 d . . .
H41 H 0.8621 0.8904 0.9360 0.075 Uiso 1 1 calc R . .
C42 C 0.7254(3) 0.9069(2) 0.9170(2) 0.0711(12) Uani 1 1 d . . .
H42 H 0.7156 0.8600 0.8553 0.085 Uiso 1 1 calc R . .
C43 C 0.6528(3) 0.9563(2) 0.9579(2) 0.0612(9) Uani 1 1 d . . .
H43 H 0.5927 0.9437 0.9247 0.073 Uiso 1 1 calc R . .
C44 C 0.6670(2) 1.0246(2) 1.04791(17) 0.0442(7) Uani 1 1 d . . .
H44 H 0.6162 1.0584 1.0757 0.053 Uiso 1 1 calc R . .
C45 C 0.70560(18) 1.22762(17) 1.23917(15) 0.0291(5) Uani 1 1 d . . .
C46 C 0.60473(19) 1.20514(19) 1.23030(18) 0.0406(6) Uani 1 1 d . . .
H46 H 0.5726 1.1377 1.2184 0.049 Uiso 1 1 calc R . .
C47 C 0.5511(2) 1.2790(2) 1.23850(19) 0.0489(7) Uani 1 1 d . . .
H47 H 0.4827 1.2614 1.2290 0.059 Uiso 1 1 calc R . .
C48 C 0.5968(2) 1.3784(2) 1.26047(18) 0.0470(7) Uani 1 1 d . . .
H48 H 0.5601 1.4290 1.2646 0.056 Uiso 1 1 calc R . .
C49 C 0.6959(2) 1.4041(2) 1.27648(18) 0.0432(7) Uani 1 1 d . . .
H49 H 0.7270 1.4736 1.2957 0.052 Uiso 1 1 calc R . .
C50 C 0.75093(19) 1.32915(18) 1.26478(16) 0.0347(6) Uani 1 1 d . . .
H50 H 0.8193 1.3472 1.2743 0.042 Uiso 1 1 calc R . .
C51 C 0.89993(18) 1.18545(18) 1.23259(16) 0.0329(5) Uani 1 1 d . . .
C52 C 0.9354(2) 1.2281(2) 1.1757(2) 0.0441(7) Uani 1 1 d . . .
H52 H 0.8928 1.2279 1.1306 0.053 Uiso 1 1 calc R . .
C53 C 1.0326(2) 1.2709(2) 1.1842(2) 0.0601(9) Uani 1 1 d . . .
H53 H 1.0561 1.3012 1.1459 0.072 Uiso 1 1 calc R . .
C54 C 1.0943(2) 1.2693(3) 1.2481(3) 0.0676(11) Uani 1 1 d . . .
H54 H 1.1610 1.2972 1.2528 0.081 Uiso 1 1 calc R . .
C55 C 1.0614(2) 1.2280(3) 1.3059(2) 0.0642(10) Uani 1 1 d . . .
H55 H 1.1047 1.2275 1.3502 0.077 Uiso 1 1 calc R . .
C56 C 0.9636(2) 1.1871(2) 1.29786(18) 0.0446(7) Uani 1 1 d . . .
H56 H 0.9401 1.1596 1.3381 0.053 Uiso 1 1 calc R . .
C57 C 0.7361(3) 1.0203(3) 1.43206(18) 0.0604(9) Uani 1 1 d . . .
H57 H 0.7552 0.9624 1.4417 0.072 Uiso 1 1 calc R . .
C58 C 0.6425(3) 1.0277(3) 1.41006(19) 0.0621(10) Uani 1 1 d . . .
H58 H 0.5831 0.9756 1.4015 0.075 Uiso 1 1 calc R . .
C59 C 0.6445(2) 1.1233(2) 1.40482(17) 0.0505(8) Uani 1 1 d . . .
H59 H 0.5875 1.1514 1.3949 0.061 Uiso 1 1 calc R . .
C60 C 0.7418(2) 1.1738(2) 1.42410(16) 0.0430(7) Uani 1 1 d . . .
H60 H 0.7659 1.2446 1.4295 0.052 Uiso 1 1 calc R . .
C61 C 0.7991(2) 1.1110(2) 1.44068(16) 0.0478(7) Uani 1 1 d . . .
H61 H 0.8701 1.1294 1.4591 0.057 Uiso 1 1 calc R . .
P4A P 0.6682(4) 0.9151(4) 0.6485(3) 0.0492(5) Uani 0.408(4) 1 d PD B 1
F1A F 0.6083(6) 0.9972(7) 0.6532(9) 0.150(4) Uani 0.408(4) 1 d PD B 1
F2A F 0.7195(6) 0.8271(7) 0.6420(10) 0.150(4) Uani 0.408(4) 1 d PD B 1
F3A F 0.7096(7) 0.9152(10) 0.5632(6) 0.146(4) Uani 0.408(4) 1 d PD B 1
F4A F 0.5823(7) 0.8294(10) 0.5911(8) 0.166(6) Uani 0.408(4) 1 d PD B 1
F5A F 0.6250(7) 0.9239(11) 0.7356(6) 0.146(4) Uani 0.408(4) 1 d PD B 1
F6A F 0.7648(6) 0.9806(11) 0.7036(7) 0.166(6) Uani 0.408(4) 1 d PD B 1
P4B P 0.6724(4) 0.8868(4) 0.6293(3) 0.0492(5) Uani 0.297(5) 1 d PD C 2
F1B F 0.7537(6) 0.9816(7) 0.6442(10) 0.115(4) Uani 0.297(5) 1 d PD C 2
F2B F 0.5798(7) 0.8064(8) 0.6122(11) 0.115(4) Uani 0.297(5) 1 d PD C 2
F3B F 0.7343(7) 0.8072(8) 0.5702(6) 0.106(3) Uani 0.297(5) 1 d PD C 2
F4B F 0.6307(13) 0.8962(9) 0.5467(6) 0.178(7) Uani 0.297(5) 1 d PD C 2
F5B F 0.6270(7) 0.9757(7) 0.6984(6) 0.106(3) Uani 0.297(5) 1 d PD C 2
F6B F 0.6971(17) 0.8560(11) 0.7043(7) 0.178(7) Uani 0.297(5) 1 d PD C 2
P4C P 0.6818(5) 0.9142(5) 0.6616(4) 0.0492(5) Uani 0.295(6) 1 d PD D 3
F1C F 0.7854(6) 0.9703(9) 0.7102(10) 0.111(4) Uani 0.295(6) 1 d PD D 3
F2C F 0.5784(6) 0.8529(8) 0.6272(10) 0.111(4) Uani 0.295(6) 1 d PD D 3
F3C F 0.6628(11) 1.0043(6) 0.6407(7) 0.122(5) Uani 0.295(6) 1 d PD D 3
F4C F 0.6436(9) 0.9660(11) 0.7542(5) 0.122(4) Uani 0.295(6) 1 d PD D 3
F5C F 0.7049(13) 0.8262(7) 0.6860(8) 0.122(5) Uani 0.295(6) 1 d PD D 3
F6C F 0.7129(8) 0.8572(11) 0.5674(5) 0.122(4) Uani 0.295(6) 1 d PD D 3

loop_
_atom_site_aniso_label
_atom_site_aniso_U_11
_atom_site_aniso_U_22
_atom_site_aniso_U_33
_atom_site_aniso_U_23
_atom_site_aniso_U_13
_atom_site_aniso_U_12
Ni1 0.02482(15) 0.02454(14) 0.01966(13) 0.00504(11) -0.00047(11) 0.00801(11)
Ru1 0.03779(11) 0.02397(9) 0.01903(9) 0.00637(7) 0.00162(7) 0.01046(8)
S1 0.0265(3) 0.0312(3) 0.0281(3) 0.0003(2) -0.0039(2) 0.0100(2)
S2 0.0237(3) 0.0263(3) 0.0252(3) 0.0045(2) 0.0016(2) 0.0082(2)
P1 0.0294(3) 0.0248(3) 0.0229(3) 0.0085(2) 0.0000(2) 0.0081(2)
P2 0.0274(3) 0.0225(3) 0.0217(3) 0.0063(2) -0.0003(2) 0.0071(2)
P3 0.0242(3) 0.0254(3) 0.0300(3) 0.0124(2) 0.0015(2) 0.0073(2)
N1 0.0282(10) 0.0217(9) 0.0262(9) 0.0072(7) 0.0058(8) 0.0079(7)
N2 0.0314(10) 0.0217(9) 0.0245(9) 0.0049(7) -0.0057(8) 0.0086(8)
C1 0.0307(13) 0.0312(12) 0.0394(14) 0.0067(11) 0.0115(11) 0.0120(10)
C2 0.0236(12) 0.0376(14) 0.0510(16) 0.0044(12) 0.0065(11) 0.0098(10)
C3 0.0237(12) 0.0335(13) 0.0438(15) 0.0032(11) 0.0002(10) 0.0053(10)
C4 0.0247(11) 0.0234(10) 0.0267(11) 0.0066(9) 0.0034(9) 0.0063(9)
C5 0.0259(11) 0.0220(10) 0.0253(10) 0.0109(9) 0.0041(9) 0.0072(8)
C6 0.0297(12) 0.0221(10) 0.0227(10) 0.0097(9) 0.0002(9) 0.0085(9)
C7 0.0263(11) 0.0229(10) 0.0252(11) 0.0083(9) -0.0024(9) 0.0068(9)
C8 0.0322(13) 0.0337(13) 0.0421(14) 0.0040(11) -0.0067(11) 0.0178(11)
C9 0.0352(15) 0.0419(15) 0.0547(17) -0.0026(13) -0.0185(13) 0.0180(12)
C10 0.0454(16) 0.0325(13) 0.0359(14) -0.0006(11) -0.0157(12) 0.0172(12)
C11 0.0244(11) 0.0240(10) 0.0212(10) 0.0075(8) 0.0026(8) 0.0069(8)
C12 0.0237(11) 0.0257(11) 0.0221(10) 0.0078(9) 0.0012(8) 0.0071(9)
C13 0.0344(13) 0.0228(11) 0.0347(13) 0.0044(10) -0.0049(10) 0.0055(10)
C14 0.0384(14) 0.0266(12) 0.0395(14) 0.0039(10) 0.0015(11) 0.0135(10)
C15 0.0267(12) 0.0246(11) 0.0333(12) 0.0093(10) 0.0078(10) 0.0081(9)
C16 0.0316(13) 0.0446(14) 0.0423(14) 0.0236(12) 0.0046(11) 0.0070(11)
C17 0.0284(14) 0.0542(17) 0.0572(18) 0.0264(15) -0.0007(13) 0.0028(12)
C18 0.0319(15) 0.0489(16) 0.0498(17) 0.0148(14) 0.0071(13) -0.0027(12)
C19 0.0512(19) 0.0578(19) 0.0468(17) 0.0242(15) 0.0146(14) -0.0053(15)
C20 0.0406(16) 0.0493(16) 0.0374(14) 0.0194(13) 0.0026(12) 0.0003(12)
C21A 0.0174(15) 0.036(2) 0.036(3) 0.020(2) 0.0025(16) 0.0059(14)
C22A 0.0286(15) 0.047(3) 0.065(4) 0.038(3) 0.014(2) 0.0142(18)
C23A 0.042(2) 0.054(3) 0.084(4) 0.051(3) -0.005(3) 0.003(2)
C24A 0.047(3) 0.074(4) 0.059(3) 0.050(3) -0.013(2) -0.012(2)
C25A 0.040(3) 0.066(3) 0.036(2) 0.029(2) -0.0049(18) -0.009(2)
C26A 0.027(2) 0.044(3) 0.029(2) 0.0153(19) -0.0020(15) -0.0041(16)
C21B 0.0174(15) 0.036(2) 0.036(3) 0.020(2) 0.0025(16) 0.0059(14)
C22B 0.0286(15) 0.047(3) 0.065(4) 0.038(3) 0.014(2) 0.0142(18)
C23B 0.042(2) 0.054(3) 0.084(4) 0.051(3) -0.005(3) 0.003(2)
C24B 0.047(3) 0.074(4) 0.059(3) 0.050(3) -0.013(2) -0.012(2)
C25B 0.040(3) 0.066(3) 0.036(2) 0.029(2) -0.0049(18) -0.009(2)
C26B 0.027(2) 0.044(3) 0.029(2) 0.0153(19) -0.0020(15) -0.0041(16)
C27 0.0306(12) 0.0243(11) 0.0299(12) 0.0097(9) 0.0008(10) 0.0060(9)
C28 0.0346(14) 0.0511(16) 0.0338(14) 0.0100(12) -0.0009(11) 0.0080(12)
C29 0.0354(16) 0.0574(18) 0.0556(19) 0.0161(15) -0.0098(14) 0.0006(14)
C30 0.0316(15) 0.0460(16) 0.066(2) 0.0215(15) 0.0089(14) 0.0016(12)
C31 0.0438(17) 0.0472(16) 0.0502(17) 0.0246(14) 0.0171(13) 0.0044(13)
C32 0.0386(14) 0.0377(13) 0.0348(13) 0.0188(11) 0.0042(11) 0.0017(11)
C33 0.0297(12) 0.0311(12) 0.0266(11) 0.0114(10) 0.0044(9) 0.0115(10)
C34 0.072(2) 0.0407(15) 0.0245(12) 0.0088(11) 0.0089(13) 0.0169(14)
C35 0.103(3) 0.059(2) 0.0284(14) 0.0190(14) 0.0164(16) 0.0261(19)
C36 0.077(2) 0.069(2) 0.0478(18) 0.0400(17) 0.0219(16) 0.0279(18)
C37 0.059(2) 0.0426(15) 0.0551(18) 0.0307(15) 0.0109(15) 0.0091(14)
C38 0.0425(15) 0.0349(13) 0.0346(13) 0.0144(11) 0.0044(11) 0.0086(11)
C39 0.0484(15) 0.0246(11) 0.0246(11) 0.0116(9) 0.0010(10) 0.0074(10)
C40 0.071(2) 0.0365(14) 0.0306(13) 0.0134(11) 0.0081(13) 0.0204(14)
C41 0.111(3) 0.0487(18) 0.0318(15) 0.0133(14) 0.0196(18) 0.0335(19)
C42 0.137(4) 0.0436(18) 0.0261(15) 0.0113(13) -0.007(2) 0.012(2)
C43 0.091(3) 0.0490(18) 0.0343(15) 0.0140(14) -0.0196(17) 0.0016(18)
C44 0.0599(19) 0.0385(14) 0.0314(13) 0.0155(12) -0.0067(13) 0.0015(13)
C45 0.0352(13) 0.0294(11) 0.0239(11) 0.0110(9) 0.0006(9) 0.0111(10)
C46 0.0359(14) 0.0294(12) 0.0494(16) 0.0097(12) -0.0067(12) 0.0090(11)
C47 0.0434(16) 0.0449(16) 0.0532(17) 0.0129(14) -0.0093(13) 0.0193(13)
C48 0.065(2) 0.0481(16) 0.0409(15) 0.0219(13) 0.0118(14) 0.0363(15)
C49 0.065(2) 0.0312(13) 0.0439(15) 0.0209(12) 0.0279(14) 0.0206(13)
C50 0.0411(15) 0.0285(12) 0.0353(13) 0.0132(10) 0.0150(11) 0.0094(10)
C51 0.0297(12) 0.0301(12) 0.0347(13) 0.0080(10) 0.0072(10) 0.0113(10)
C52 0.0354(15) 0.0407(15) 0.0539(17) 0.0171(13) 0.0134(13) 0.0099(12)
C53 0.052(2) 0.0491(18) 0.074(2) 0.0201(17) 0.0323(18) 0.0093(15)
C54 0.0290(16) 0.064(2) 0.079(2) 0.0042(19) 0.0104(17) 0.0015(15)
C55 0.0327(16) 0.078(2) 0.059(2) 0.0088(18) -0.0036(15) 0.0057(16)
C56 0.0368(15) 0.0488(16) 0.0376(14) 0.0089(13) 0.0004(12) 0.0079(12)
C57 0.108(3) 0.0538(19) 0.0288(14) 0.0246(14) 0.0091(17) 0.0206(19)
C58 0.078(3) 0.067(2) 0.0265(14) 0.0110(14) 0.0180(15) -0.0034(18)
C59 0.0563(19) 0.0531(18) 0.0286(14) 0.0014(12) 0.0108(13) 0.0194(15)
C60 0.066(2) 0.0322(13) 0.0221(12) 0.0021(10) 0.0025(12) 0.0141(13)
C61 0.066(2) 0.0528(17) 0.0188(12) 0.0085(11) -0.0051(12) 0.0156(15)
P4A 0.0500(9) 0.0546(12) 0.0437(16) 0.0200(11) 0.0167(10) 0.0134(10)
F1A 0.095(4) 0.164(7) 0.276(11) 0.152(7) 0.070(6) 0.090(4)
F2A 0.095(4) 0.164(7) 0.276(11) 0.152(7) 0.070(6) 0.090(4)
F3A 0.116(5) 0.293(12) 0.133(6) 0.172(8) 0.068(5) 0.089(6)
F4A 0.085(5) 0.238(13) 0.085(4) -0.002(5) -0.036(4) -0.009(6)
F5A 0.116(5) 0.293(12) 0.133(6) 0.172(8) 0.068(5) 0.089(6)
F6A 0.085(5) 0.238(13) 0.085(4) -0.002(5) -0.036(4) -0.009(6)
P4B 0.0500(9) 0.0546(12) 0.0437(16) 0.0200(11) 0.0167(10) 0.0134(10)
F1B 0.057(4) 0.089(6) 0.199(11) 0.067(7) 0.020(5) -0.006(4)
F2B 0.057(4) 0.089(6) 0.199(11) 0.067(7) 0.020(5) -0.006(4)
F3B 0.090(5) 0.147(7) 0.075(4) 0.023(4) 0.046(4) 0.077(5)
F4B 0.312(18) 0.164(10) 0.072(5) 0.051(6) -0.024(7) 0.081(11)
F5B 0.090(5) 0.147(7) 0.075(4) 0.023(4) 0.046(4) 0.077(5)
F6B 0.312(18) 0.164(10) 0.072(5) 0.051(6) -0.024(7) 0.081(11)
P4C 0.0500(9) 0.0546(12) 0.0437(16) 0.0200(11) 0.0167(10) 0.0134(10)
F1C 0.037(3) 0.086(5) 0.179(9) 0.036(5) -0.012(4) -0.007(4)
F2C 0.037(3) 0.086(5) 0.179(9) 0.036(5) -0.012(4) -0.007(4)
F3C 0.220(12) 0.061(4) 0.090(5) 0.036(4) -0.042(6) 0.036(5)
F4C 0.127(7) 0.181(9) 0.031(3) -0.004(4) 0.022(3) 0.093(6)
F5C 0.220(12) 0.061(4) 0.090(5) 0.036(4) -0.042(6) 0.036(5)
F6C 0.127(7) 0.181(9) 0.031(3) -0.004(4) 0.022(3) 0.093(6)

loop_
_atom_type_symbol
_atom_type_description
_atom_type_scat_dispersion_real
_atom_type_scat_dispersion_imag
_atom_type_scat_source
C C 0.0033 0.0016 'International Tables Vol C Tables 4.2.6.8 and 6.1.1.4'
H H 0.0000 0.0000 'International Tables Vol C Tables 4.2.6.8 and 6.1.1.4'
N N 0.0061 0.0033 'International Tables Vol C Tables 4.2.6.8 and 6.1.1.4'
F F 0.0171 0.0103 'International Tables Vol C Tables 4.2.6.8 and 6.1.1.4'
P P 0.1023 0.0942 'International Tables Vol C Tables 4.2.6.8 and 6.1.1.4'
S S 0.1246 0.1234 'International Tables Vol C Tables 4.2.6.8 and 6.1.1.4'
Ni Ni 0.3393 1.1124 'International Tables Vol C Tables 4.2.6.8 and 6.1.1.4'
Ru Ru -1.2594 0.8363 'International Tables Vol C Tables 4.2.6.8 and 6.1.1.4'

loop_
_geom_angle_atom_site_label_1
_geom_angle_atom_site_label_2
_geom_angle_atom_site_label_3
_geom_angle
P3 Ni1 S1 166.68(3)
P3 Ni1 S2 88.98(2)
S1 Ni1 S2 92.30(2)
P3 Ni1 P2 86.76(2)
S1 Ni1 P2 94.85(2)
S2 Ni1 P2 166.24(3)
N1 Ru1 N2 77.57(7)
N1 Ru1 C60 141.94(10)
N2 Ru1 C60 140.48(10)
N1 Ru1 C59 105.80(10)
N2 Ru1 C59 164.68(10)
C60 Ru1 C59 37.94(11)
N1 Ru1 C61 156.21(10)
N2 Ru1 C61 107.26(10)
C60 Ru1 C61 38.06(10)
C59 Ru1 C61 63.65(12)
N1 Ru1 C58 95.74(11)
N2 Ru1 C58 127.37(12)
C60 Ru1 C58 62.87(12)
C59 Ru1 C58 38.15(13)
C61 Ru1 C58 62.44(13)
N1 Ru1 C57 119.00(11)
N2 Ru1 C57 101.91(11)
C60 Ru1 C57 62.96(11)
C59 Ru1 C57 63.19(13)
C61 Ru1 C57 37.53(12)
C58 Ru1 C57 36.80(13)
N1 Ru1 P1 90.11(5)
N2 Ru1 P1 88.61(6)
C60 Ru1 P1 91.37(8)
C59 Ru1 P1 106.18(9)
C61 Ru1 P1 113.01(9)
C58 Ru1 P1 143.98(11)
C57 Ru1 P1 150.44(10)
C12 S1 Ni1 103.70(8)
C11 S2 Ni1 103.94(8)
C51 P1 C39 100.96(12)
C51 P1 C45 104.32(11)
C39 P1 C45 104.19(10)
C51 P1 Ru1 117.68(9)
C39 P1 Ru1 113.82(8)
C45 P1 Ru1 114.14(8)
C33 P2 C27 105.94(11)
C33 P2 C13 106.43(11)
C27 P2 C13 103.19(11)
C33 P2 Ni1 107.38(8)
C27 P2 Ni1 123.82(8)
C13 P2 Ni1 108.94(8)
C21B P3 C15 101.7(3)
C21B P3 C14 99.0(3)
C15 P3 C14 106.72(11)
C21B P3 C21A 14.0(3)
C15 P3 C21A 105.58(17)
C14 P3 C21A 109.99(18)
C21B P3 Ni1 119.1(3)
C15 P3 Ni1 117.55(8)
C14 P3 Ni1 110.63(8)
C21A P3 Ni1 106.15(13)
C1 N1 C5 117.55(19)
C1 N1 Ru1 126.49(15)
C5 N1 Ru1 115.96(14)
C10 N2 C6 117.35(19)
C10 N2 Ru1 127.69(15)
C6 N2 Ru1 114.86(14)
N1 C1 C2 122.3(2)
N1 C1 H1 118.8
C2 C1 H1 118.8
C3 C2 C1 120.2(2)
C3 C2 H2 119.9
C1 C2 H2 119.9
C2 C3 C4 119.0(2)
C2 C3 H3 120.5
C4 C3 H3 120.5
C5 C4 C3 117.5(2)
C5 C4 C12 118.4(2)
C3 C4 C12 124.1(2)
N1 C5 C4 123.4(2)
N1 C5 C6 115.77(19)
C4 C5 C6 120.79(19)
N2 C6 C7 123.7(2)
N2 C6 C5 115.66(19)
C7 C6 C5 120.60(19)
C6 C7 C8 117.1(2)
C6 C7 C11 118.5(2)
C8 C7 C11 124.4(2)
C9 C8 C7 118.8(2)
C9 C8 H8 120.6
C7 C8 H8 120.6
C8 C9 C10 120.5(2)
C8 C9 H9 119.8
C10 C9 H9 119.8
N2 C10 C9 122.5(2)
N2 C10 H10 118.8
C9 C10 H10 118.8
C12 C11 C7 120.93(19)
C12 C11 S2 119.33(16)
C7 C11 S2 119.68(16)
C11 C12 C4 120.74(19)
C11 C12 S1 120.42(16)
C4 C12 S1 118.76(16)
C14 C13 P2 108.29(16)
C14 C13 H13A 110.0
P2 C13 H13A 110.0
C14 C13 H13B 110.0
P2 C13 H13B 110.0
H13A C13 H13B 108.4
C13 C14 P3 106.51(16)
C13 C14 H14A 110.4
P3 C14 H14A 110.4
C13 C14 H14B 110.4
P3 C14 H14B 110.4
H14A C14 H14B 108.6
C20 C15 C16 119.4(2)
C20 C15 P3 118.65(19)
C16 C15 P3 121.53(19)
C17 C16 C15 119.6(3)
C17 C16 H16 120.2
C15 C16 H16 120.2
C18 C17 C16 120.9(3)
C18 C17 H17 119.6
C16 C17 H17 119.6
C17 C18 C19 120.2(3)
C17 C18 H18 119.9
C19 C18 H18 119.9
C18 C19 C20 119.8(3)
C18 C19 H19 120.1
C20 C19 H19 120.1
C15 C20 C19 120.0(3)
C15 C20 H20 120.0
C19 C20 H20 120.0
C22A C21A C26A 118.6(4)
C22A C21A P3 120.5(3)
C26A C21A P3 120.8(3)
C21A C22A C23A 120.9(4)
C21A C22A H22A 119.6
C23A C22A H22A 119.6
C22A C23A C24A 118.4(4)
C22A C23A H23A 120.8
C24A C23A H23A 120.8
C25A C24A C23A 120.9(5)
C25A C24A H24A 119.5
C23A C24A H24A 119.5
C26A C25A C24A 120.1(4)
C26A C25A H25A 119.9
C24A C25A H25A 119.9
C25A C26A C21A 121.0(4)
C25A C26A H26A 119.5
C21A C26A H26A 119.5
C22B C21B C26B 120.0
C22B C21B P3 124.7(4)
C26B C21B P3 115.0(4)
C23B C22B C21B 120.0
C23B C22B H22B 120.0
C21B C22B H22B 120.0
C22B C23B C24B 120.0
C22B C23B H23B 120.0
C24B C23B H23B 120.0
C25B C24B C23B 120.0
C25B C24B H24B 120.0
C23B C24B H24B 120.0
C26B C25B C24B 120.0
C26B C25B H25B 120.0
C24B C25B H25B 120.0
C25B C26B C21B 120.0
C25B C26B H26B 120.0
C21B C26B H26B 120.0
C32 C27 C28 118.9(2)
C32 C27 P2 120.55(18)
C28 C27 P2 120.51(19)
C29 C28 C27 120.1(3)
C29 C28 H28 119.9
C27 C28 H28 119.9
C30 C29 C28 119.9(3)
C30 C29 H29 120.0
C28 C29 H29 120.0
C31 C30 C29 120.5(3)
C31 C30 H30 119.7
C29 C30 H30 119.7
C30 C31 C32 120.1(3)
C30 C31 H31 119.9
C32 C31 H31 119.9
C31 C32 C27 120.4(2)
C31 C32 H32 119.8
C27 C32 H32 119.8
C34 C33 C38 118.9(2)
C34 C33 P2 122.3(2)
C38 C33 P2 118.73(18)
C35 C34 C33 120.1(3)
C35 C34 H34 119.9
C33 C34 H34 119.9
C36 C35 C34 120.8(3)
C36 C35 H35 119.6
C34 C35 H35 119.6
C35 C36 C37 120.0(3)
C35 C36 H36 120.0
C37 C36 H36 120.0
C36 C37 C38 119.7(3)
C36 C37 H37 120.1
C38 C37 H37 120.1
C33 C38 C37 120.4(2)
C33 C38 H38 119.8
C37 C38 H38 119.8
C44 C39 C40 117.6(2)
C44 C39 P1 123.4(2)
C40 C39 P1 118.6(2)
C39 C40 C41 120.5(3)
C39 C40 H40 119.7
C41 C40 H40 119.7
C42 C41 C40 120.3(3)
C42 C41 H41 119.8
C40 C41 H41 119.8
C41 C42 C43 120.2(3)
C41 C42 H42 119.9
C43 C42 H42 119.9
C42 C43 C44 119.9(3)
C42 C43 H43 120.1
C44 C43 H43 120.1
C43 C44 C39 121.5(3)
C43 C44 H44 119.3
C39 C44 H44 119.3
C50 C45 C46 118.2(2)
C50 C45 P1 122.55(19)
C46 C45 P1 119.21(18)
C47 C46 C45 121.2(3)
C47 C46 H46 119.4
C45 C46 H46 119.4
C46 C47 C48 119.9(3)
C46 C47 H47 120.0
C48 C47 H47 120.0
C49 C48 C47 119.8(2)
C49 C48 H48 120.1
C47 C48 H48 120.1
C48 C49 C50 120.6(3)
C48 C49 H49 119.7
C50 C49 H49 119.7
C49 C50 C45 120.0(3)
C49 C50 H50 120.0
C45 C50 H50 120.0
C56 C51 C52 118.4(3)
C56 C51 P1 119.9(2)
C52 C51 P1 121.6(2)
C53 C52 C51 120.7(3)
C53 C52 H52 119.7
C51 C52 H52 119.7
C54 C53 C52 119.6(3)
C54 C53 H53 120.2
C52 C53 H53 120.2
C53 C54 C55 121.2(3)
C53 C54 H54 119.4
C55 C54 H54 119.4
C54 C55 C56 118.7(3)
C54 C55 H55 120.7
C56 C55 H55 120.7
C51 C56 C55 121.4(3)
C51 C56 H56 119.3
C55 C56 H56 119.3
C58 C57 C61 107.8(3)
C58 C57 Ru1 70.66(17)
C61 C57 Ru1 70.00(15)
C58 C57 H57 126.1
C61 C57 H57 126.1
Ru1 C57 H57 126.1
C57 C58 C59 109.3(3)
C57 C58 Ru1 72.55(18)
C59 C58 Ru1 70.05(16)
C57 C58 H58 125.3
C59 C58 H58 125.3
Ru1 C58 H58 125.3
C60 C59 C58 106.3(3)
C60 C59 Ru1 70.29(15)
C58 C59 Ru1 71.80(17)
C60 C59 H59 126.7
C58 C59 H59 126.7
Ru1 C59 H59 126.7
C59 C60 C61 109.1(3)
C59 C60 Ru1 71.77(15)
C61 C60 Ru1 72.28(14)
C59 C60 H60 125.4
C61 C60 H60 125.4
Ru1 C60 H60 125.4
C60 C61 C57 107.4(3)
C60 C61 Ru1 69.66(14)
C57 C61 Ru1 72.47(16)
C60 C61 H61 126.2
C57 C61 H61 126.2
Ru1 C61 H61 126.2
F5A P4A F3A 175.3(7)
F5A P4A F2A 93.1(6)
F3A P4A F2A 91.4(5)
F5A P4A F6A 89.6(6)
F3A P4A F6A 89.7(6)
F2A P4A F6A 81.3(7)
F5A P4A F4A 91.4(6)
F3A P4A F4A 90.3(6)
F2A P4A F4A 86.0(7)
F6A P4A F4A 167.4(8)
F5A P4A F1A 85.2(6)
F3A P4A F1A 90.4(6)
F2A P4A F1A 175.1(6)
F6A P4A F1A 103.2(7)
F4A P4A F1A 89.4(7)
F2B P4B F6B 83.1(8)
F2B P4B F4B 84.8(8)
F6B P4B F4B 167.5(9)
F2B P4B F5B 92.8(6)
F6B P4B F5B 89.2(7)
F4B P4B F5B 94.5(6)
F2B P4B F3B 95.2(6)
F6B P4B F3B 86.3(6)
F4B P4B F3B 91.8(6)
F5B P4B F3B 170.3(6)
F2B P4B F1B 169.2(7)
F6B P4B F1B 104.7(9)
F4B P4B F1B 87.7(7)
F5B P4B F1B 80.0(6)
F3B P4B F1B 92.8(6)
F6C P4C F2C 89.1(7)
F6C P4C F4C 175.9(8)
F2C P4C F4C 86.9(7)
F6C P4C F3C 91.5(6)
F2C P4C F3C 93.5(6)
F4C P4C F3C 89.6(7)
F6C P4C F1C 97.2(7)
F2C P4C F1C 169.8(8)
F4C P4C F1C 86.7(7)
F3C P4C F1C 94.3(7)
F6C P4C F5C 89.5(7)
F2C P4C F5C 88.9(7)
F4C P4C F5C 89.6(6)
F3C P4C F5C 177.4(7)
F1C P4C F5C 83.2(6)

loop_
_geom_bond_atom_site_label_1
_geom_bond_atom_site_label_2
_geom_bond_distance
Ni1 P3 2.1516(6)
Ni1 S1 2.1517(6)
Ni1 S2 2.1572(6)
Ni1 P2 2.1659(6)
Ru1 N1 2.0723(19)
Ru1 N2 2.1007(18)
Ru1 C60 2.158(2)
Ru1 C59 2.178(3)
Ru1 C61 2.193(2)
Ru1 C58 2.201(3)
Ru1 C57 2.225(3)
Ru1 P1 2.3010(7)
S1 C12 1.744(2)
S2 C11 1.746(2)
P1 C51 1.831(3)
P1 C39 1.837(2)
P1 C45 1.838(2)
P2 C33 1.819(2)
P2 C27 1.819(2)
P2 C13 1.841(2)
P3 C21B 1.765(6)
P3 C15 1.817(2)
P3 C14 1.840(2)
P3 C21A 1.840(4)
N1 C1 1.339(3)
N1 C5 1.366(3)
N2 C10 1.324(3)
N2 C6 1.370(3)
C1 C2 1.387(4)
C1 H1 0.9500
C2 C3 1.379(3)
C2 H2 0.9500
C3 C4 1.401(3)
C3 H3 0.9500
C4 C5 1.397(3)
C4 C12 1.449(3)
C5 C6 1.427(3)
C6 C7 1.398(3)
C7 C8 1.403(3)
C7 C11 1.447(3)
C8 C9 1.371(3)
C8 H8 0.9500
C9 C10 1.394(4)
C9 H9 0.9500
C10 H10 0.9500
C11 C12 1.369(3)
C13 C14 1.530(4)
C13 H13A 0.9900
C13 H13B 0.9900
C14 H14A 0.9900
C14 H14B 0.9900
C15 C20 1.373(4)
C15 C16 1.391(4)
C16 C17 1.386(4)
C16 H16 0.9500
C17 C18 1.349(4)
C17 H17 0.9500
C18 C19 1.377(4)
C18 H18 0.9500
C19 C20 1.394(4)
C19 H19 0.9500
C20 H20 0.9500
C21A C22A 1.381(5)
C21A C26A 1.410(5)
C22A C23A 1.400(6)
C22A H22A 0.9500
C23A C24A 1.404(7)
C23A H23A 0.9500
C24A C25A 1.369(7)
C24A H24A 0.9500
C25A C26A 1.365(6)
C25A H25A 0.9500
C26A H26A 0.9500
C21B C22B 1.3900
C21B C26B 1.3900
C22B C23B 1.3900
C22B H22B 0.9500
C23B C24B 1.3900
C23B H23B 0.9500
C24B C25B 1.3900
C24B H24B 0.9500
C25B C26B 1.3900
C25B H25B 0.9500
C26B H26B 0.9500
C27 C32 1.385(3)
C27 C28 1.397(3)
C28 C29 1.386(4)
C28 H28 0.9500
C29 C30 1.373(4)
C29 H29 0.9500
C30 C31 1.370(4)
C30 H30 0.9500
C31 C32 1.383(4)
C31 H31 0.9500
C32 H32 0.9500
C33 C34 1.385(3)
C33 C38 1.393(3)
C34 C35 1.382(4)
C34 H34 0.9500
C35 C36 1.373(5)
C35 H35 0.9500
C36 C37 1.374(4)
C36 H36 0.9500
C37 C38 1.393(4)
C37 H37 0.9500
C38 H38 0.9500
C39 C44 1.391(4)
C39 C40 1.392(4)
C40 C41 1.396(4)
C40 H40 0.9500
C41 C42 1.369(5)
C41 H41 0.9500
C42 C43 1.369(5)
C42 H42 0.9500
C43 C44 1.386(4)
C43 H43 0.9500
C44 H44 0.9500
C45 C50 1.393(3)
C45 C46 1.398(4)
C46 C47 1.378(4)
C46 H46 0.9500
C47 C48 1.378(4)
C47 H47 0.9500
C48 C49 1.377(4)
C48 H48 0.9500
C49 C50 1.392(4)
C49 H49 0.9500
C50 H50 0.9500
C51 C56 1.383(4)
C51 C52 1.391(4)
C52 C53 1.390(4)
C52 H52 0.9500
C53 C54 1.369(5)
C53 H53 0.9500
C54 C55 1.379(5)
C54 H54 0.9500
C55 C56 1.392(4)
C55 H55 0.9500
C56 H56 0.9500
C57 C58 1.397(5)
C57 C61 1.421(5)
C57 H57 1.0000
C58 C59 1.431(5)
C58 H58 1.0000
C59 C60 1.410(4)
C59 H59 1.0000
C60 C61 1.419(4)
C60 H60 1.0000
C61 H61 1.0000
P4A F5A 1.536(5)
P4A F3A 1.537(5)
P4A F2A 1.541(5)
P4A F6A 1.550(6)
P4A F4A 1.550(6)
P4A F1A 1.551(5)
P4B F2B 1.540(6)
P4B F6B 1.541(6)
P4B F4B 1.545(6)
P4B F5B 1.562(5)
P4B F3B 1.570(5)
P4B F1B 1.575(6)
P4C F6C 1.534(6)
P4C F2C 1.539(6)
P4C F4C 1.545(6)
P4C F3C 1.554(6)
P4C F1C 1.573(6)
P4C F5C 1.579(6)

loop_
_geom_torsion_atom_site_label_1
_geom_torsion_atom_site_label_2
_geom_torsion_atom_site_label_3
_geom_torsion_atom_site_label_4
_geom_torsion
P3 Ni1 S1 C12 90.74(14)
S2 Ni1 S1 C12 -4.57(8)
P2 Ni1 S1 C12 -172.81(8)
P3 Ni1 S2 C11 -161.78(8)
S1 Ni1 S2 C11 4.96(8)
P2 Ni1 S2 C11 126.28(12)
N1 Ru1 P1 C51 -144.24(10)
N2 Ru1 P1 C51 -66.67(10)
C60 Ru1 P1 C51 73.80(12)
C59 Ru1 P1 C51 109.26(12)
C61 Ru1 P1 C51 41.52(12)
C58 Ru1 P1 C51 115.82(18)
C57 Ru1 P1 C51 45.4(2)
N1 Ru1 P1 C39 -26.45(11)
N2 Ru1 P1 C39 51.12(10)
C60 Ru1 P1 C39 -168.41(12)
C59 Ru1 P1 C39 -132.95(13)
C61 Ru1 P1 C39 159.31(13)
C58 Ru1 P1 C39 -126.39(18)
C57 Ru1 P1 C39 163.2(2)
N1 Ru1 P1 C45 92.99(10)
N2 Ru1 P1 C45 170.56(10)
C60 Ru1 P1 C45 -48.97(12)
C59 Ru1 P1 C45 -13.51(12)
C61 Ru1 P1 C45 -81.25(12)
C58 Ru1 P1 C45 -6.95(18)
C57 Ru1 P1 C45 -77.4(2)
P3 Ni1 P2 C33 -102.24(8)
S1 Ni1 P2 C33 91.02(8)
S2 Ni1 P2 C33 -30.04(14)
P3 Ni1 P2 C27 133.99(10)
S1 Ni1 P2 C27 -32.76(10)
S2 Ni1 P2 C27 -153.81(13)
P3 Ni1 P2 C13 12.64(10)
S1 Ni1 P2 C13 -154.11(10)
S2 Ni1 P2 C13 84.84(14)
S1 Ni1 P3 C21B -5.4(4)
S2 Ni1 P3 C21B 90.3(4)
P2 Ni1 P3 C21B -102.8(4)
S1 Ni1 P3 C15 -128.83(13)
S2 Ni1 P3 C15 -33.13(9)
P2 Ni1 P3 C15 133.77(9)
S1 Ni1 P3 C14 108.27(14)
S2 Ni1 P3 C14 -156.03(10)
P2 Ni1 P3 C14 10.87(10)
S1 Ni1 P3 C21A -11.0(2)
S2 Ni1 P3 C21A 84.67(17)
P2 Ni1 P3 C21A -108.42(17)
N2 Ru1 N1 C1 177.1(2)
C60 Ru1 N1 C1 -2.0(3)
C59 Ru1 N1 C1 12.5(2)
C61 Ru1 N1 C1 72.4(3)
C58 Ru1 N1 C1 50.1(2)
C57 Ru1 N1 C1 80.2(2)
P1 Ru1 N1 C1 -94.3(2)
N2 Ru1 N1 C5 -3.08(15)
C60 Ru1 N1 C5 177.84(17)
C59 Ru1 N1 C5 -167.66(17)
C61 Ru1 N1 C5 -107.8(3)
C58 Ru1 N1 C5 -130.12(18)
C57 Ru1 N1 C5 -99.94(19)
P1 Ru1 N1 C5 85.48(15)
N1 Ru1 N2 C10 179.9(2)
C60 Ru1 N2 C10 -1.0(3)
C59 Ru1 N2 C10 -75.6(4)
C61 Ru1 N2 C10 -24.2(3)
C58 Ru1 N2 C10 -92.4(3)
C57 Ru1 N2 C10 -62.7(2)
P1 Ru1 N2 C10 89.5(2)
N1 Ru1 N2 C6 3.75(15)
C60 Ru1 N2 C6 -177.13(17)
C59 Ru1 N2 C6 108.3(4)
C61 Ru1 N2 C6 159.64(17)
C58 Ru1 N2 C6 91.50(19)
C57 Ru1 N2 C6 121.19(18)
P1 Ru1 N2 C6 -86.66(15)
C5 N1 C1 C2 -1.8(4)
Ru1 N1 C1 C2 178.0(2)
N1 C1 C2 C3 -0.2(4)
C1 C2 C3 C4 1.6(4)
C2 C3 C4 C5 -1.0(4)
C2 C3 C4 C12 176.6(2)
C1 N1 C5 C4 2.5(3)
Ru1 N1 C5 C4 -177.36(17)
C1 N1 C5 C6 -178.2(2)
Ru1 N1 C5 C6 2.0(2)
C3 C4 C5 N1 -1.1(3)
C12 C4 C5 N1 -178.9(2)
C3 C4 C5 C6 179.6(2)
C12 C4 C5 C6 1.8(3)
C10 N2 C6 C7 0.3(3)
Ru1 N2 C6 C7 176.83(17)
C10 N2 C6 C5 179.6(2)
Ru1 N2 C6 C5 -3.9(2)
N1 C5 C6 N2 1.3(3)
C4 C5 C6 N2 -179.3(2)
N1 C5 C6 C7 -179.4(2)
C4 C5 C6 C7 0.0(3)
N2 C6 C7 C8 -1.3(3)
C5 C6 C7 C8 179.4(2)
N2 C6 C7 C11 177.7(2)
C5 C6 C7 C11 -1.5(3)
C6 C7 C8 C9 1.8(4)
C11 C7 C8 C9 -177.2(3)
C7 C8 C9 C10 -1.2(5)
C6 N2 C10 C9 0.3(4)
Ru1 N2 C10 C9 -175.7(2)
C8 C9 C10 N2 0.1(5)
C6 C7 C11 C12 1.3(3)
C8 C7 C11 C12 -179.8(2)
C6 C7 C11 S2 -175.65(17)
C8 C7 C11 S2 3.3(3)
Ni1 S2 C11 C12 -4.5(2)
Ni1 S2 C11 C7 172.53(16)
C7 C11 C12 C4 0.5(3)
S2 C11 C12 C4 177.48(17)
C7 C11 C12 S1 -176.03(17)
S2 C11 C12 S1 0.9(3)
C5 C4 C12 C11 -2.1(3)
C3 C4 C12 C11 -179.7(2)
C5 C4 C12 S1 174.54(17)
C3 C4 C12 S1 -3.1(3)
Ni1 S1 C12 C11 3.1(2)
Ni1 S1 C12 C4 -173.48(16)
C33 P2 C13 C14 76.82(19)
C27 P2 C13 C14 -171.89(17)
Ni1 P2 C13 C14 -38.67(19)
P2 C13 C14 P3 45.9(2)
C21B P3 C14 C13 89.2(3)
C15 P3 C14 C13 -165.68(17)
C21A P3 C14 C13 80.3(2)
Ni1 P3 C14 C13 -36.69(19)
C21B P3 C15 C20 159.7(3)
C14 P3 C15 C20 56.5(2)
C21A P3 C15 C20 173.5(2)
Ni1 P3 C15 C20 -68.4(2)
C21B P3 C15 C16 -27.9(3)
C14 P3 C15 C16 -131.1(2)
C21A P3 C15 C16 -14.1(3)
Ni1 P3 C15 C16 104.0(2)
C20 C15 C16 C17 -1.0(4)
P3 C15 C16 C17 -173.3(2)
C15 C16 C17 C18 -0.3(4)
C16 C17 C18 C19 0.8(5)
C17 C18 C19 C20 0.0(5)
C16 C15 C20 C19 1.8(4)
P3 C15 C20 C19 174.4(2)
C18 C19 C20 C15 -1.4(4)
C21B P3 C21A C22A 7.7(17)
C15 P3 C21A C22A -67.7(4)
C14 P3 C21A C22A 47.0(4)
Ni1 P3 C21A C22A 166.8(3)
C21B P3 C21A C26A -175(2)
C15 P3 C21A C26A 109.2(3)
C14 P3 C21A C26A -136.0(3)
Ni1 P3 C21A C26A -16.3(4)
C26A C21A C22A C23A -1.9(6)
P3 C21A C22A C23A 175.0(4)
C21A C22A C23A C24A 1.1(6)
C22A C23A C24A C25A 0.6(7)
C23A C24A C25A C26A -1.5(7)
C24A C25A C26A C21A 0.6(6)
C22A C21A C26A C25A 1.1(6)
P3 C21A C26A C25A -175.9(4)
C15 P3 C21B C22B -71.7(5)
C14 P3 C21B C22B 37.5(5)
C21A P3 C21B C22B -180(2)
Ni1 P3 C21B C22B 157.3(4)
C15 P3 C21B C26B 102.0(4)
C14 P3 C21B C26B -148.7(4)
C21A P3 C21B C26B -5.8(16)
Ni1 P3 C21B C26B -28.9(6)
C26B C21B C22B C23B 0.0
P3 C21B C22B C23B 173.5(7)
C21B C22B C23B C24B 0.0
C22B C23B C24B C25B 0.0
C23B C24B C25B C26B 0.0
C24B C25B C26B C21B 0.0
C22B C21B C26B C25B 0.0
P3 C21B C26B C25B -174.1(7)
C33 P2 C27 C32 -142.9(2)
C13 P2 C27 C32 105.5(2)
Ni1 P2 C27 C32 -18.4(2)
C33 P2 C27 C28 40.2(2)
C13 P2 C27 C28 -71.5(2)
Ni1 P2 C27 C28 164.57(17)
C32 C27 C28 C29 -0.8(4)
P2 C27 C28 C29 176.3(2)
C27 C28 C29 C30 0.8(5)
C28 C29 C30 C31 0.8(5)
C29 C30 C31 C32 -2.3(5)
C30 C31 C32 C27 2.2(4)
C28 C27 C32 C31 -0.7(4)
P2 C27 C32 C31 -177.7(2)
C27 P2 C33 C34 -78.9(2)
C13 P2 C33 C34 30.4(3)
Ni1 P2 C33 C34 147.0(2)
C27 P2 C33 C38 99.3(2)
C13 P2 C33 C38 -151.3(2)
Ni1 P2 C33 C38 -34.8(2)
C38 C33 C34 C35 -0.8(4)
P2 C33 C34 C35 177.4(2)
C33 C34 C35 C36 0.4(5)
C34 C35 C36 C37 -0.3(5)
C35 C36 C37 C38 0.8(5)
C34 C33 C38 C37 1.3(4)
P2 C33 C38 C37 -177.0(2)
C36 C37 C38 C33 -1.2(4)
C51 P1 C39 C44 -146.0(2)
C45 P1 C39 C44 -38.0(2)
Ru1 P1 C39 C44 87.0(2)
C51 P1 C39 C40 40.6(2)
C45 P1 C39 C40 148.6(2)
Ru1 P1 C39 C40 -86.4(2)
C44 C39 C40 C41 -0.1(4)
P1 C39 C40 C41 173.7(2)
C39 C40 C41 C42 0.1(5)
C40 C41 C42 C43 0.0(5)
C41 C42 C43 C44 -0.1(5)
C42 C43 C44 C39 0.1(5)
C40 C39 C44 C43 0.0(4)
P1 C39 C44 C43 -173.5(2)
C51 P1 C45 C50 -4.8(2)
C39 P1 C45 C50 -110.3(2)
Ru1 P1 C45 C50 124.97(19)
C51 P1 C45 C46 177.0(2)
C39 P1 C45 C46 71.6(2)
Ru1 P1 C45 C46 -53.2(2)
C50 C45 C46 C47 5.9(4)
P1 C45 C46 C47 -175.9(2)
C45 C46 C47 C48 -3.5(4)
C46 C47 C48 C49 -1.7(4)
C47 C48 C49 C50 4.4(4)
C48 C49 C50 C45 -1.9(4)
C46 C45 C50 C49 -3.2(4)
P1 C45 C50 C49 178.67(19)
C39 P1 C51 C56 -132.2(2)
C45 P1 C51 C56 119.9(2)
Ru1 P1 C51 C56 -7.7(2)
C39 P1 C51 C52 45.5(2)
C45 P1 C51 C52 -62.4(2)
Ru1 P1 C51 C52 169.97(17)
C56 C51 C52 C53 0.2(4)
P1 C51 C52 C53 -177.5(2)
C51 C52 C53 C54 1.3(4)
C52 C53 C54 C55 -1.5(5)
C53 C54 C55 C56 0.3(5)
C52 C51 C56 C55 -1.4(4)
P1 C51 C56 C55 176.3(2)
C54 C55 C56 C51 1.2(5)
N1 Ru1 C57 C58 -56.6(2)
N2 Ru1 C57 C58 -138.90(19)
C60 Ru1 C57 C58 80.1(2)
C59 Ru1 C57 C58 37.31(19)
C61 Ru1 C57 C58 118.2(3)
P1 Ru1 C57 C58 112.3(3)
N1 Ru1 C57 C61 -174.83(16)
N2 Ru1 C57 C61 102.90(19)
C60 Ru1 C57 C61 -38.13(18)
C59 Ru1 C57 C61 -80.9(2)
C58 Ru1 C57 C61 -118.2(3)
P1 Ru1 C57 C61 -5.9(3)
C61 C57 C58 C59 -0.3(3)
Ru1 C57 C58 C59 -60.72(19)
C61 C57 C58 Ru1 60.44(19)
N1 Ru1 C58 C57 132.77(19)
N2 Ru1 C58 C57 54.0(2)
C60 Ru1 C58 C57 -80.3(2)
C59 Ru1 C58 C57 -118.9(3)
C61 Ru1 C58 C57 -37.27(19)
P1 Ru1 C58 C57 -129.1(2)
N1 Ru1 C58 C59 -108.36(19)
N2 Ru1 C58 C59 172.90(16)
C60 Ru1 C58 C59 38.53(18)
C61 Ru1 C58 C59 81.6(2)
C57 Ru1 C58 C59 118.9(3)
P1 Ru1 C58 C59 -10.2(3)
C57 C58 C59 C60 0.1(3)
Ru1 C58 C59 C60 -62.21(18)
C57 C58 C59 Ru1 62.3(2)
N1 Ru1 C59 C60 -165.46(16)
N2 Ru1 C59 C60 93.8(4)
C61 Ru1 C59 C60 37.46(17)
C58 Ru1 C59 C60 115.6(3)
C57 Ru1 C59 C60 79.6(2)
P1 Ru1 C59 C60 -70.63(18)
N1 Ru1 C59 C58 78.9(2)
N2 Ru1 C59 C58 -21.8(5)
C60 Ru1 C59 C58 -115.6(3)
C61 Ru1 C59 C58 -78.2(2)
C57 Ru1 C59 C58 -36.00(19)
P1 Ru1 C59 C58 173.76(18)
C58 C59 C60 C61 0.2(3)
Ru1 C59 C60 C61 -63.04(18)
C58 C59 C60 Ru1 63.21(18)
N1 Ru1 C60 C59 23.1(3)
N2 Ru1 C60 C59 -155.52(17)
C61 Ru1 C60 C59 -117.9(3)
C58 Ru1 C60 C59 -38.7(2)
C57 Ru1 C60 C59 -80.3(2)
P1 Ru1 C60 C59 115.00(18)
N1 Ru1 C60 C61 140.94(18)
N2 Ru1 C60 C61 -37.7(3)
C59 Ru1 C60 C61 117.9(3)
C58 Ru1 C60 C61 79.1(2)
C57 Ru1 C60 C61 37.6(2)
P1 Ru1 C60 C61 -127.13(18)
C59 C60 C61 C57 -0.3(3)
Ru1 C60 C61 C57 -63.06(18)
C59 C60 C61 Ru1 62.71(18)
C58 C57 C61 C60 0.4(3)
Ru1 C57 C61 C60 61.24(17)
C58 C57 C61 Ru1 -60.85(19)
N1 Ru1 C61 C60 -105.6(3)
N2 Ru1 C61 C60 155.98(18)
C59 Ru1 C61 C60 -37.34(19)
C58 Ru1 C61 C60 -80.3(2)
C57 Ru1 C61 C60 -116.9(3)
P1 Ru1 C61 C60 60.0(2)
N1 Ru1 C61 C57 11.3(4)
N2 Ru1 C61 C57 -87.1(2)
C60 Ru1 C61 C57 116.9(3)
C59 Ru1 C61 C57 79.5(2)
C58 Ru1 C61 C57 36.5(2)
P1 Ru1 C61 C57 176.86(18)

loop_
_platon_squeeze_void_nr
_platon_squeeze_void_average_x
_platon_squeeze_void_average_y
_platon_squeeze_void_average_z
_platon_squeeze_void_volume
_platon_squeeze_void_count_electrons
_platon_squeeze_void_content
1 0.000 0.008 0.500 349 139 ' '
2 0.028 0.904 0.027 11 1 ' '
3 0.972 0.096 0.973 11 1 ' '
